data_7115534
loop_
_publ_author_name
'Hai-Jing Nie'
'Jiang-Yang Shao'
'Chang-Jiang Yao'
'Yu-Wu Zhong'

_publ_section_title
;
 Organic-inorganic mixed-valence systems with strongly-coupled
 triarylamine and cyclometalated osmium
;
_journal_name_full Chem.Commun.
_journal_page_first 10082
_journal_paper_doi 10.1039/C4cc04268A
_journal_volume 50
_journal_year 2014
_chemical_formula_moiety 'C51 H41 N6 O8 Os, F6 P'
_chemical_formula_sum 'C51 H41 F6 N6 O8 Os P'
_chemical_formula_weight 1201.07
_chemical_name_systematic
;
 ?
;
_space_group_crystal_system triclinic
_space_group_IT_number 2
_space_group_name_Hall '-P 1'
_space_group_name_H-M_alt 'P -1'
_symmetry_space_group_name_Hall '-P 1'
_symmetry_space_group_name_H-M 'P -1'
_atom_sites_solution_hydrogens geom
_audit_creation_date 2014-07-08
_audit_creation_method
;
Olex2 1.2
(compiled 2013.12.10 svn.r2850 for OlexSys, GUI svn.r4736)
;
_cell_angle_alpha 106.442(4)
_cell_angle_beta 90.995(3)
_cell_angle_gamma 94.554(4)
_cell_formula_units_Z 2
_cell_length_a 9.349(2)
_cell_length_b 14.949(4)
_cell_length_c 20.583(5)
_cell_measurement_reflns_used 10521
_cell_measurement_temperature 173.1500
_cell_measurement_theta_max 27.4829
_cell_measurement_theta_min 2.0651
_cell_volume 2747.9(12)
_computing_cell_refinement 'CrystalClear (Rigaku Inc., 2007)'
_computing_data_collection 'CrystalClear (Rigaku Inc., 2007)'
_computing_data_reduction 'CrystalClear (Rigaku Inc., 2007)'
_computing_molecular_graphics 'Olex2 (Dolomanov et al., 2009)'
_computing_publication_material 'Olex2 (Dolomanov et al., 2009)'
_computing_structure_refinement 'SHELXL (Sheldrick, 2013)'
_computing_structure_solution
;
'SHELXS (Sheldrick, 2013)'
;
_diffrn_ambient_temperature 173.1500
_diffrn_detector_area_resol_mean 28.5714
_diffrn_measured_fraction_theta_full 0.996
_diffrn_measured_fraction_theta_max 0.991
_diffrn_measurement_device
;
Saturn724 (2x2 bin mode)
;
_diffrn_measurement_device_details
;
AFC10: Fixed Chi 2 circle
;
_diffrn_measurement_device_type 'Saturn724+ CCD'
_diffrn_measurement_method '\w scans at fixed \c = 45\%'
_diffrn_orient_matrix_type d*Trek
_diffrn_orient_matrix_UB_11 -0.0270
_diffrn_orient_matrix_UB_12 -0.0845
_diffrn_orient_matrix_UB_13 -0.0606
_diffrn_orient_matrix_UB_21 -0.0419
_diffrn_orient_matrix_UB_22 -0.0289
_diffrn_orient_matrix_UB_23 0.0481
_diffrn_orient_matrix_UB_31 -0.0465
_diffrn_orient_matrix_UB_32 0.0183
_diffrn_orient_matrix_UB_33 -0.0085
_diffrn_radiation_detector CCD
_diffrn_radiation_monochromator 'Graphite Monochromator'
_diffrn_radiation_type MoK\a
_diffrn_radiation_wavelength 0.71073
_diffrn_reflns_av_R_equivalents 0.0433
_diffrn_reflns_av_unetI/netI 0.0488
_diffrn_reflns_Laue_measured_fraction_full 0.996
_diffrn_reflns_Laue_measured_fraction_max 0.991
_diffrn_reflns_limit_h_max 12
_diffrn_reflns_limit_h_min -12
_diffrn_reflns_limit_k_max 19
_diffrn_reflns_limit_k_min -19
_diffrn_reflns_limit_l_max 26
_diffrn_reflns_limit_l_min -25
_diffrn_reflns_number 34680
_diffrn_reflns_point_group_measured_fraction_full 0.996
_diffrn_reflns_point_group_measured_fraction_max 0.991
_diffrn_reflns_theta_full 25.242
_diffrn_reflns_theta_max 27.500
_diffrn_reflns_theta_min 2.380
_diffrn_source 'Sealed Tube'
_diffrn_source_current 30.0000
_diffrn_source_power 1.5000
_diffrn_source_voltage 50.0000
_exptl_absorpt_coefficient_mu 2.424
_exptl_absorpt_correction_T_max 1.0000
_exptl_absorpt_correction_T_min 0.5315
_exptl_absorpt_correction_type multi-scan
_exptl_absorpt_process_details 'CrystalClear (Rigaku Inc., 2007)'
_exptl_crystal_colour black
_exptl_crystal_colour_primary black
_exptl_crystal_density_diffrn 1.452
_exptl_crystal_description Plate
_exptl_crystal_F_000 1196
_exptl_crystal_size_max 0.43
_exptl_crystal_size_mid 0.26
_exptl_crystal_size_min 0.08
_refine_diff_density_max 0.836
_refine_diff_density_min -1.439
_refine_diff_density_rms 0.121
_refine_ls_extinction_method none
_refine_ls_goodness_of_fit_ref 1.093
_refine_ls_hydrogen_treatment constr
_refine_ls_matrix_type full
_refine_ls_number_parameters 663
_refine_ls_number_reflns 12506
_refine_ls_number_restraints 0
_refine_ls_restrained_S_all 1.093
_refine_ls_R_factor_all 0.0426
_refine_ls_R_factor_gt 0.0396
_refine_ls_shift/su_max 0.001
_refine_ls_shift/su_mean 0.000
_refine_ls_structure_factor_coef Fsqd
_refine_ls_weighting_details 'w=1/[\s^2^(Fo^2^)+(0.0462P)^2^+4.2250P] where P=(Fo^2^+2Fc^2^)/3'
_refine_ls_weighting_scheme calc
_refine_ls_wR_factor_gt 0.1002
_refine_ls_wR_factor_ref 0.1025
_reflns_Friedel_coverage 0.000
_reflns_number_gt 11835
_reflns_number_total 12506
_reflns_threshold_expression 'I > 2\s(I)'
_cod_data_source_file c4cc04268a2.cif
_cod_data_source_block sa3502_sq
_cod_database_code 7115534
_shelxl_version_number 2013-4
_shelx_space_group_comment
;
The symmetry employed for this shelxl refinement is uniquely defined
by the following loop, which should always be used as a source of
symmetry information in preference to the above space-group names.
They are only intended as comments.
;
_diffrn_number_total 12517
_olex2_refinement_description
;
1. Fixed Uiso
 At 1.2 times of:
  All C(H) groups
 At 1.5 times of:
  All C(H,H,H) groups
2.a Aromatic/amide H refined with riding coordinates:
 C1(H1), C2(H2), C3(H3), C4(H4), C7(H7), C9(H9), C13(H13), C14(H14), C15(H15),
 C16(H16), C18(H18), C19(H19), C21(H21), C22(H22), C25(H25), C26(H26), C28(H28),
  C29(H29), C31(H31), C32(H32), C34(H34), C39(H39), C41(H41), C46(H46),
 C48(H48), C49(H49)
2.b Idealised Me refined as rotating group:
 C23(H23A,H23B,H23C), C30(H30A,H30B,H30C), C36(H36A,H36B,H36C), C44(H44A,H44B,
 H44C), C51(H51A,H51B,H51C)
;

loop_
_space_group_symop_operation_xyz
'x, y, z'
'-x, -y, -z'

loop_
_atom_site_label
_atom_site_type_symbol
_atom_site_fract_x
_atom_site_fract_y
_atom_site_fract_z
_atom_site_U_iso_or_equiv
_atom_site_adp_type
_atom_site_occupancy
_atom_site_site_symmetry_order
_atom_site_calc_flag
_atom_site_refinement_flags_posn
Os1 Os 0.07951(2) 0.59476(2) 0.25443(2) 0.02112(5) Uani 1 1 d .
O1 O 0.2799(4) 0.9261(3) 0.73203(19) 0.0587(11) Uani 1 1 d .
O2 O 0.2059(5) 1.3281(2) 0.4428(2) 0.0544(11) Uani 1 1 d .
O3 O 0.3471(4) 0.4872(3) -0.07099(18) 0.0535(10) Uani 1 1 d .
O4 O 0.4389(4) 0.6362(3) -0.03166(18) 0.0473(9) Uani 1 1 d .
O5 O -0.1896(4) 0.2043(3) -0.00416(18) 0.0531(10) Uani 1 1 d .
O6 O -0.3068(4) 0.1809(3) 0.08498(18) 0.0516(10) Uani 1 1 d .
O7 O -0.2371(4) 0.4167(3) 0.50649(18) 0.0511(10) Uani 1 1 d .
O8 O -0.3306(4) 0.3145(2) 0.41019(16) 0.0383(8) Uani 1 1 d .
N1 N -0.0956(4) 0.6724(2) 0.25015(16) 0.0237(7) Uani 1 1 d .
N2 N 0.2824(4) 0.5733(2) 0.28840(17) 0.0238(7) Uani 1 1 d .
N3 N 0.2628(4) 0.9709(2) 0.47136(17) 0.0271(7) Uani 1 1 d .
N4 N 0.1615(4) 0.5987(2) 0.16355(16) 0.0232(7) Uani 1 1 d .
N5 N -0.0049(4) 0.4722(2) 0.19180(17) 0.0238(7) Uani 1 1 d .
N6 N -0.0231(3) 0.5335(2) 0.32054(16) 0.0221(6) Uani 1 1 d .
C1 C -0.2173(5) 0.6394(3) 0.2115(2) 0.0306(9) Uani 1 1 d .
H1 H -0.2243 0.5782 0.1835 0.037 Uiso 1 1 calc R
C2 C -0.3319(5) 0.6925(3) 0.2116(2) 0.0382(11) Uani 1 1 d .
H2 H -0.4145 0.6670 0.1848 0.046 Uiso 1 1 calc R
C3 C -0.3216(5) 0.7842(3) 0.2522(2) 0.0378(10) Uani 1 1 d .
H3 H -0.3965 0.8218 0.2528 0.045 Uiso 1 1 calc R
C4 C -0.1972(5) 0.8188(3) 0.2920(2) 0.0312(9) Uani 1 1 d .
H4 H -0.1889 0.8804 0.3194 0.037 Uiso 1 1 calc R
C5 C -0.0846(4) 0.7633(3) 0.2916(2) 0.0251(8) Uani 1 1 d .
C6 C 0.0502(4) 0.7911(3) 0.33192(19) 0.0223(7) Uani 1 1 d .
C7 C 0.0887(4) 0.8750(3) 0.3816(2) 0.0253(8) Uani 1 1 d .
H7 H 0.0264 0.9221 0.3915 0.030 Uiso 1 1 calc R
C8 C 0.2226(4) 0.8878(3) 0.4165(2) 0.0255(8) Uani 1 1 d .
C9 C 0.3175(4) 0.8180(3) 0.4019(2) 0.0252(8) Uani 1 1 d .
H9 H 0.4072 0.8281 0.4242 0.030 Uiso 1 1 calc R
C10 C 0.2771(4) 0.7327(3) 0.35340(19) 0.0227(8) Uani 1 1 d .
C11 C 0.1435(4) 0.7191(3) 0.31845(19) 0.0224(7) Uani 1 1 d .
C12 C 0.3567(4) 0.6496(3) 0.3346(2) 0.0235(8) Uani 1 1 d .
C13 C 0.4926(5) 0.6421(3) 0.3593(2) 0.0317(9) Uani 1 1 d .
H13 H 0.5414 0.6935 0.3905 0.038 Uiso 1 1 calc R
C14 C 0.5561(5) 0.5589(3) 0.3380(3) 0.0375(10) Uani 1 1 d .
H14 H 0.6479 0.5541 0.3541 0.045 Uiso 1 1 calc R
C15 C 0.4813(5) 0.4831(3) 0.2924(3) 0.0366(10) Uani 1 1 d .
H15 H 0.5217 0.4262 0.2781 0.044 Uiso 1 1 calc R
C16 C 0.3466(5) 0.4920(3) 0.2682(2) 0.0282(9) Uani 1 1 d .
H16 H 0.2979 0.4407 0.2370 0.034 Uiso 1 1 calc R
C17 C 0.2639(4) 0.9588(3) 0.5379(2) 0.0268(8) Uani 1 1 d .
C18 C 0.1452(5) 0.9160(3) 0.5599(2) 0.0312(9) Uani 1 1 d .
H18 H 0.0635 0.8956 0.5315 0.037 Uiso 1 1 calc R
C19 C 0.1474(5) 0.9032(4) 0.6248(3) 0.0404(11) Uani 1 1 d .
H19 H 0.0677 0.8740 0.6392 0.048 Uiso 1 1 calc R
C20 C 0.2682(5) 0.9341(4) 0.6673(2) 0.0389(11) Uani 1 1 d .
C21 C 0.3873(5) 0.9770(3) 0.6453(2) 0.0342(10) Uani 1 1 d .
H21 H 0.4686 0.9981 0.6739 0.041 Uiso 1 1 calc R
C22 C 0.3854(5) 0.9885(3) 0.5812(2) 0.0293(9) Uani 1 1 d .
H22 H 0.4662 1.0165 0.5666 0.035 Uiso 1 1 calc R
C23 C 0.1537(9) 0.8950(6) 0.7593(4) 0.084(2) Uani 1 1 d .
H23A H 0.1224 0.8322 0.7333 0.127 Uiso 1 1 calc GR
H23B H 0.0796 0.9354 0.7575 0.127 Uiso 1 1 calc GR
H23C H 0.1734 0.8966 0.8055 0.127 Uiso 1 1 calc GR
C24 C 0.2464(4) 1.0605(3) 0.4630(2) 0.0253(8) Uani 1 1 d .
C25 C 0.2295(4) 1.1375(3) 0.5185(2) 0.0268(8) Uani 1 1 d .
H25 H 0.2274 1.1300 0.5619 0.032 Uiso 1 1 calc R
C26 C 0.2157(5) 1.2250(3) 0.5097(2) 0.0329(9) Uani 1 1 d .
H26 H 0.2047 1.2756 0.5472 0.039 Uiso 1 1 calc R
C27 C 0.2182(5) 1.2382(3) 0.4456(2) 0.0350(10) Uani 1 1 d .
C28 C 0.2349(5) 1.1623(3) 0.3900(2) 0.0327(9) Uani 1 1 d .
H28 H 0.2364 1.1700 0.3467 0.039 Uiso 1 1 calc R
C29 C 0.2495(5) 1.0748(3) 0.3990(2) 0.0303(9) Uani 1 1 d .
H29 H 0.2616 1.0245 0.3613 0.036 Uiso 1 1 calc R
C30 C 0.2235(8) 1.3473(4) 0.3797(3) 0.0675(19) Uani 1 1 d .
H30A H 0.1502 1.3111 0.3477 0.101 Uiso 1 1 calc GR
H30B H 0.3162 1.3311 0.3633 0.101 Uiso 1 1 calc GR
H30C H 0.2159 1.4127 0.3854 0.101 Uiso 1 1 calc GR
C31 C 0.2600(5) 0.6655(3) 0.1533(2) 0.0301(9) Uani 1 1 d .
H31 H 0.2855 0.7187 0.1891 0.036 Uiso 1 1 calc R
C32 C 0.3228(5) 0.6572(3) 0.0925(2) 0.0332(9) Uani 1 1 d .
H32 H 0.3887 0.7045 0.0875 0.040 Uiso 1 1 calc R
C33 C 0.2877(5) 0.5775(3) 0.0381(2) 0.0300(9) Uani 1 1 d .
C34 C 0.1842(5) 0.5106(3) 0.0471(2) 0.0293(9) Uani 1 1 d .
H34 H 0.1564 0.4581 0.0110 0.035 Uiso 1 1 calc R
C35 C 0.3588(5) 0.5604(4) -0.0278(2) 0.0353(10) Uani 1 1 d .
C36 C 0.5167(7) 0.6256(5) -0.0930(3) 0.0614(17) Uani 1 1 d .
H36A H 0.4498 0.6123 -0.1312 0.092 Uiso 1 1 calc GR
H36B H 0.5768 0.5750 -0.0986 0.092 Uiso 1 1 calc GR
H36C H 0.5751 0.6825 -0.0901 0.092 Uiso 1 1 calc GR
C37 C 0.1222(4) 0.5212(3) 0.10883(19) 0.0252(8) Uani 1 1 d .
C38 C 0.0196(4) 0.4514(3) 0.1242(2) 0.0252(8) Uani 1 1 d .
C39 C -0.0489(5) 0.3715(3) 0.0794(2) 0.0299(9) Uani 1 1 d .
H39 H -0.0324 0.3568 0.0333 0.036 Uiso 1 1 calc R
C40 C -0.1429(5) 0.3137(3) 0.1048(2) 0.0311(9) Uani 1 1 d .
C41 C -0.1671(5) 0.3354(3) 0.1734(2) 0.0309(9) Uani 1 1 d .
H41 H -0.2305 0.2970 0.1901 0.037 Uiso 1 1 calc R
C42 C -0.0953(4) 0.4154(3) 0.2170(2) 0.0255(8) Uani 1 1 d .
C43 C -0.2143(5) 0.2280(3) 0.0555(2) 0.0374(10) Uani 1 1 d .
C44 C -0.3795(8) 0.0965(5) 0.0393(3) 0.080(2) Uani 1 1 d .
H44A H -0.4344 0.1127 0.0051 0.119 Uiso 1 1 calc GR
H44B H -0.4426 0.0661 0.0644 0.119 Uiso 1 1 calc GR
H44C H -0.3097 0.0550 0.0182 0.119 Uiso 1 1 calc GR
C45 C -0.1010(4) 0.4489(3) 0.2908(2) 0.0245(8) Uani 1 1 d .
C46 C -0.1751(4) 0.4003(3) 0.3302(2) 0.0264(8) Uani 1 1 d .
H46 H -0.2275 0.3434 0.3098 0.032 Uiso 1 1 calc R
C47 C -0.1700(4) 0.4373(3) 0.3998(2) 0.0268(8) Uani 1 1 d .
C48 C -0.0900(5) 0.5221(3) 0.4299(2) 0.0288(9) Uani 1 1 d .
H48 H -0.0842 0.5472 0.4767 0.035 Uiso 1 1 calc R
C49 C -0.0197(5) 0.5681(3) 0.3887(2) 0.0272(8) Uani 1 1 d .
H49 H 0.0323 0.6253 0.4087 0.033 Uiso 1 1 calc R
C50 C -0.2485(5) 0.3897(3) 0.4454(2) 0.0324(9) Uani 1 1 d .
C51 C -0.4112(6) 0.2654(4) 0.4511(3) 0.0473(13) Uani 1 1 d .
H51A H -0.4684 0.2126 0.4220 0.071 Uiso 1 1 calc GR
H51B H -0.4726 0.3069 0.4796 0.071 Uiso 1 1 calc GR
H51C H -0.3458 0.2441 0.4788 0.071 Uiso 1 1 calc GR
P1 P 0.2028(2) 0.20384(15) 0.16630(12) 0.0737(6) Uani 1 1 d .
F1 F 0.2202(6) 0.1432(3) 0.2167(2) 0.0876(13) Uani 1 1 d .
F2 F 0.0613(6) 0.1483(4) 0.1333(3) 0.1163(19) Uani 1 1 d .
F3 F 0.1096(6) 0.2718(4) 0.2212(3) 0.126(2) Uani 1 1 d .
F4 F 0.1912(6) 0.2709(5) 0.1202(4) 0.147(3) Uani 1 1 d .
F5 F 0.3444(6) 0.2700(4) 0.2037(4) 0.128(2) Uani 1 1 d .
F6 F 0.3040(6) 0.1432(4) 0.1167(3) 0.1076(18) Uani 1 1 d .

loop_
_atom_site_aniso_label
_atom_site_aniso_U_11
_atom_site_aniso_U_22
_atom_site_aniso_U_33
_atom_site_aniso_U_23
_atom_site_aniso_U_13
_atom_site_aniso_U_12
Os1 0.02456(9) 0.01759(8) 0.01864(8) 0.00212(6) -0.00139(6) -0.00184(6)
O1 0.052(2) 0.091(3) 0.039(2) 0.030(2) 0.0064(18) 0.003(2)
O2 0.088(3) 0.0287(18) 0.051(2) 0.0153(16) 0.021(2) 0.0142(19)
O3 0.065(3) 0.054(2) 0.0308(19) -0.0012(17) 0.0138(18) -0.0116(19)
O4 0.049(2) 0.055(2) 0.0374(19) 0.0158(17) 0.0122(16) -0.0090(17)
O5 0.065(3) 0.050(2) 0.0315(19) -0.0026(16) -0.0014(17) -0.0191(19)
O6 0.060(2) 0.045(2) 0.0367(19) -0.0001(16) -0.0039(17) -0.0272(18)
O7 0.058(2) 0.064(2) 0.0305(19) 0.0185(17) -0.0020(17) -0.0202(19)
O8 0.048(2) 0.0310(16) 0.0342(17) 0.0097(13) 0.0087(15) -0.0090(14)
N1 0.0278(17) 0.0212(15) 0.0210(16) 0.0048(13) 0.0011(13) -0.0002(13)
N2 0.0264(17) 0.0203(15) 0.0223(16) 0.0032(13) 0.0001(13) -0.0004(13)
N3 0.0317(18) 0.0195(16) 0.0252(17) -0.0005(13) -0.0021(14) -0.0019(14)
N4 0.0265(17) 0.0233(16) 0.0177(15) 0.0032(13) -0.0011(13) -0.0007(13)
N5 0.0274(17) 0.0213(15) 0.0205(16) 0.0038(13) -0.0023(13) -0.0019(13)
N6 0.0248(16) 0.0181(15) 0.0220(16) 0.0045(12) -0.0008(13) -0.0007(12)
C1 0.030(2) 0.030(2) 0.028(2) 0.0043(17) -0.0068(17) -0.0019(17)
C2 0.034(2) 0.038(2) 0.038(3) 0.004(2) -0.009(2) 0.0012(19)
C3 0.034(2) 0.035(2) 0.041(3) 0.004(2) -0.004(2) 0.0093(19)
C4 0.035(2) 0.028(2) 0.027(2) 0.0021(17) -0.0010(18) 0.0052(17)
C5 0.031(2) 0.0214(18) 0.0216(19) 0.0046(15) 0.0003(16) 0.0008(15)
C6 0.0273(19) 0.0170(16) 0.0204(18) 0.0029(14) 0.0016(15) -0.0029(14)
C7 0.0256(19) 0.0198(18) 0.028(2) 0.0033(15) -0.0006(16) 0.0016(15)
C8 0.029(2) 0.0172(17) 0.026(2) 0.0021(15) -0.0010(16) -0.0037(15)
C9 0.0246(19) 0.0221(18) 0.025(2) 0.0030(15) -0.0025(16) -0.0053(15)
C10 0.0233(18) 0.0209(18) 0.0216(19) 0.0037(14) -0.0011(15) -0.0020(14)
C11 0.0266(19) 0.0202(17) 0.0180(18) 0.0029(14) 0.0011(15) -0.0026(15)
C12 0.0237(19) 0.0232(18) 0.0213(19) 0.0031(15) 0.0001(15) -0.0011(15)
C13 0.030(2) 0.029(2) 0.031(2) 0.0018(17) -0.0032(18) 0.0019(17)
C14 0.031(2) 0.035(2) 0.043(3) 0.003(2) -0.004(2) 0.0081(19)
C15 0.034(2) 0.030(2) 0.044(3) 0.0046(19) -0.001(2) 0.0110(19)
C16 0.031(2) 0.0219(19) 0.029(2) 0.0016(16) -0.0006(17) 0.0066(16)
C17 0.029(2) 0.0198(18) 0.027(2) -0.0002(15) 0.0025(17) 0.0002(15)
C18 0.023(2) 0.034(2) 0.034(2) 0.0070(18) -0.0012(17) -0.0004(17)
C19 0.027(2) 0.051(3) 0.045(3) 0.016(2) 0.008(2) 0.000(2)
C20 0.044(3) 0.046(3) 0.028(2) 0.011(2) 0.001(2) 0.008(2)
C21 0.028(2) 0.038(2) 0.031(2) 0.0026(19) -0.0036(18) 0.0005(18)
C22 0.026(2) 0.0246(19) 0.033(2) 0.0026(16) 0.0003(17) -0.0029(16)
C23 0.090(6) 0.114(7) 0.065(5) 0.050(5) 0.024(4) 0.011(5)
C24 0.0197(18) 0.0220(18) 0.029(2) 0.0013(15) -0.0011(16) -0.0039(14)
C25 0.026(2) 0.0261(19) 0.025(2) 0.0031(16) 0.0010(16) -0.0021(16)
C26 0.035(2) 0.0227(19) 0.034(2) -0.0014(17) 0.0058(19) -0.0006(17)
C27 0.040(2) 0.026(2) 0.040(3) 0.0100(18) 0.005(2) 0.0009(18)
C28 0.037(2) 0.032(2) 0.029(2) 0.0092(18) 0.0024(18) -0.0024(18)
C29 0.030(2) 0.027(2) 0.029(2) 0.0005(17) 0.0014(17) 0.0001(17)
C30 0.106(6) 0.045(3) 0.065(4) 0.032(3) 0.025(4) 0.024(3)
C31 0.034(2) 0.028(2) 0.027(2) 0.0079(17) -0.0011(17) -0.0080(17)
C32 0.033(2) 0.034(2) 0.030(2) 0.0078(18) -0.0013(18) -0.0068(18)
C33 0.033(2) 0.033(2) 0.022(2) 0.0084(17) -0.0022(17) -0.0020(18)
C34 0.032(2) 0.029(2) 0.024(2) 0.0037(16) -0.0012(17) -0.0010(17)
C35 0.034(2) 0.048(3) 0.024(2) 0.010(2) 0.0004(18) 0.002(2)
C36 0.054(3) 0.085(5) 0.052(4) 0.031(3) 0.027(3) 0.003(3)
C37 0.030(2) 0.0253(19) 0.0172(18) 0.0031(15) -0.0034(16) -0.0017(16)
C38 0.030(2) 0.0215(18) 0.0214(19) 0.0025(15) -0.0021(16) -0.0012(15)
C39 0.034(2) 0.030(2) 0.022(2) 0.0039(16) -0.0037(17) -0.0028(17)
C40 0.031(2) 0.029(2) 0.029(2) 0.0032(17) -0.0051(18) -0.0058(17)
C41 0.035(2) 0.0237(19) 0.030(2) 0.0039(17) -0.0036(18) -0.0063(17)
C42 0.028(2) 0.0205(18) 0.026(2) 0.0044(15) -0.0025(16) -0.0011(15)
C43 0.042(3) 0.031(2) 0.032(2) 0.0005(19) -0.003(2) -0.010(2)
C44 0.097(6) 0.054(4) 0.064(4) -0.005(3) -0.008(4) -0.050(4)
C45 0.031(2) 0.0189(17) 0.023(2) 0.0065(15) 0.0019(16) 0.0006(15)
C46 0.030(2) 0.0229(18) 0.025(2) 0.0047(15) -0.0026(16) -0.0017(16)
C47 0.029(2) 0.028(2) 0.025(2) 0.0096(16) -0.0008(16) 0.0003(16)
C48 0.034(2) 0.027(2) 0.022(2) 0.0038(16) 0.0013(17) -0.0004(17)
C49 0.032(2) 0.0224(18) 0.023(2) 0.0026(15) -0.0040(17) -0.0021(16)
C50 0.033(2) 0.034(2) 0.033(2) 0.0145(18) 0.0004(18) -0.0020(18)
C51 0.050(3) 0.042(3) 0.052(3) 0.021(2) 0.014(3) -0.010(2)
P1 0.0624(11) 0.0735(12) 0.1055(16) 0.0554(12) 0.0228(11) 0.0123(9)
F1 0.134(4) 0.067(3) 0.076(3) 0.038(2) 0.017(3) 0.018(3)
F2 0.114(4) 0.131(5) 0.091(4) 0.027(3) -0.002(3) -0.052(4)
F3 0.115(4) 0.137(5) 0.132(5) 0.031(4) 0.015(4) 0.066(4)
F4 0.086(3) 0.181(6) 0.253(8) 0.177(6) 0.052(4) 0.048(4)
F5 0.092(4) 0.075(3) 0.212(7) 0.036(4) 0.005(4) -0.007(3)
F6 0.134(4) 0.115(4) 0.103(4) 0.059(3) 0.057(3) 0.066(3)

loop_
_atom_type_symbol
_atom_type_description
_atom_type_scat_dispersion_real
_atom_type_scat_dispersion_imag
_atom_type_scat_source
C C 0.0033 0.0016 'International Tables Vol C Tables 4.2.6.8 and 6.1.1.4'
H H 0.0000 0.0000 'International Tables Vol C Tables 4.2.6.8 and 6.1.1.4'
F F 0.0171 0.0103 'International Tables Vol C Tables 4.2.6.8 and 6.1.1.4'
N N 0.0061 0.0033 'International Tables Vol C Tables 4.2.6.8 and 6.1.1.4'
O O 0.0106 0.0060 'International Tables Vol C Tables 4.2.6.8 and 6.1.1.4'
Os Os -1.2165 7.6030 'International Tables Vol C Tables 4.2.6.8 and 6.1.1.4'
P P 0.1023 0.0942 'International Tables Vol C Tables 4.2.6.8 and 6.1.1.4'

loop_
_geom_angle_atom_site_label_1
_geom_angle_atom_site_label_2
_geom_angle_atom_site_label_3
_geom_angle
N2 Os1 N1 155.07(13)
N4 Os1 N1 96.97(13)
N4 Os1 N2 89.88(13)
N4 Os1 N6 155.55(13)
N5 Os1 N1 97.45(13)
N5 Os1 N2 107.43(13)
N5 Os1 N4 78.00(13)
N5 Os1 N6 78.07(13)
N6 Os1 N1 91.02(13)
N6 Os1 N2 92.52(13)
C11 Os1 N1 77.51(15)
C11 Os1 N2 77.56(15)
C11 Os1 N4 104.90(14)
C11 Os1 N5 174.39(14)
C11 Os1 N6 99.37(14)
C20 O1 C23 117.1(5)
C27 O2 C30 118.2(4)
C35 O4 C36 115.6(4)
C43 O6 C44 114.5(4)
C50 O8 C51 114.6(4)
C1 N1 Os1 125.0(3)
C1 N1 C5 118.8(4)
C5 N1 Os1 116.2(3)
C12 N2 Os1 116.3(3)
C16 N2 Os1 125.4(3)
C16 N2 C12 118.3(3)
C17 N3 C8 115.8(3)
C24 N3 C8 120.1(3)
C24 N3 C17 119.7(3)
C31 N4 Os1 126.3(3)
C31 N4 C37 117.6(3)
C37 N4 Os1 115.8(3)
C38 N5 Os1 119.4(3)
C42 N5 Os1 118.9(3)
C42 N5 C38 121.4(3)
C45 N6 Os1 115.3(3)
C49 N6 Os1 126.1(3)
C49 N6 C45 118.6(3)
N1 C1 H1 118.5
N1 C1 C2 123.0(4)
C2 C1 H1 118.5
C1 C2 H2 120.5
C1 C2 C3 118.9(4)
C3 C2 H2 120.5
C2 C3 H3 120.7
C2 C3 C4 118.5(4)
C4 C3 H3 120.7
C3 C4 H4 119.3
C3 C4 C5 121.3(4)
C5 C4 H4 119.3
N1 C5 C4 119.4(4)
N1 C5 C6 114.1(3)
C4 C5 C6 126.4(4)
C7 C6 C5 127.6(4)
C7 C6 C11 120.0(4)
C11 C6 C5 112.3(3)
C6 C7 H7 120.3
C6 C7 C8 119.3(4)
C8 C7 H7 120.3
C7 C8 N3 121.2(4)
C9 C8 N3 117.7(4)
C9 C8 C7 121.0(4)
C8 C9 H9 120.2
C8 C9 C10 119.6(4)
C10 C9 H9 120.2
C9 C10 C11 119.7(4)
C9 C10 C12 127.7(4)
C11 C10 C12 112.6(3)
C6 C11 Os1 119.7(3)
C10 C11 Os1 119.8(3)
C10 C11 C6 120.3(3)
N2 C12 C10 113.7(3)
C13 C12 N2 120.3(4)
C13 C12 C10 126.0(4)
C12 C13 H13 119.8
C14 C13 C12 120.5(4)
C14 C13 H13 119.8
C13 C14 H14 120.5
C15 C14 C13 119.0(4)
C15 C14 H14 120.5
C14 C15 H15 120.2
C16 C15 C14 119.7(4)
C16 C15 H15 120.2
N2 C16 C15 122.3(4)
N2 C16 H16 118.9
C15 C16 H16 118.9
C18 C17 N3 120.5(4)
C18 C17 C22 118.9(4)
C22 C17 N3 120.6(4)
C17 C18 H18 119.8
C17 C18 C19 120.4(4)
C19 C18 H18 119.8
C18 C19 H19 120.0
C20 C19 C18 119.9(4)
C20 C19 H19 120.0
O1 C20 C19 124.2(5)
O1 C20 C21 116.0(4)
C19 C20 C21 119.7(4)
C20 C21 H21 119.9
C22 C21 C20 120.2(4)
C22 C21 H21 119.9
C17 C22 H22 119.6
C21 C22 C17 120.9(4)
C21 C22 H22 119.6
O1 C23 H23A 109.5
O1 C23 H23B 109.5
O1 C23 H23C 109.5
H23A C23 H23B 109.5
H23A C23 H23C 109.5
H23B C23 H23C 109.5
C25 C24 N3 121.3(4)
C29 C24 N3 120.9(4)
C29 C24 C25 117.8(4)
C24 C25 H25 119.7
C26 C25 C24 120.6(4)
C26 C25 H25 119.7
C25 C26 H26 119.5
C25 C26 C27 120.9(4)
C27 C26 H26 119.5
O2 C27 C26 116.0(4)
O2 C27 C28 124.9(4)
C28 C27 C26 119.0(4)
C27 C28 H28 120.0
C27 C28 C29 120.0(4)
C29 C28 H28 120.0
C24 C29 H29 119.2
C28 C29 C24 121.6(4)
C28 C29 H29 119.2
O2 C30 H30A 109.5
O2 C30 H30B 109.5
O2 C30 H30C 109.5
H30A C30 H30B 109.5
H30A C30 H30C 109.5
H30B C30 H30C 109.5
N4 C31 H31 118.6
N4 C31 C32 122.8(4)
C32 C31 H31 118.6
C31 C32 H32 120.1
C31 C32 C33 119.8(4)
C33 C32 H32 120.1
C32 C33 C35 122.9(4)
C34 C33 C32 118.1(4)
C34 C33 C35 119.0(4)
C33 C34 H34 119.7
C37 C34 C33 120.7(4)
C37 C34 H34 119.7
O3 C35 O4 124.7(4)
O3 C35 C33 124.0(5)
O4 C35 C33 111.4(4)
O4 C36 H36A 109.5
O4 C36 H36B 109.5
O4 C36 H36C 109.5
H36A C36 H36B 109.5
H36A C36 H36C 109.5
H36B C36 H36C 109.5
N4 C37 C38 114.4(3)
C34 C37 N4 121.0(4)
C34 C37 C38 124.4(4)
N5 C38 C37 111.9(3)
N5 C38 C39 120.2(4)
C39 C38 C37 127.9(4)
C38 C39 H39 120.6
C38 C39 C40 118.7(4)
C40 C39 H39 120.6
C39 C40 C43 117.5(4)
C41 C40 C39 120.6(4)
C41 C40 C43 121.8(4)
C40 C41 H41 120.4
C40 C41 C42 119.1(4)
C42 C41 H41 120.4
N5 C42 C41 119.9(4)
N5 C42 C45 112.2(3)
C41 C42 C45 127.9(4)
O5 C43 O6 124.4(4)
O5 C43 C40 123.5(4)
O6 C43 C40 112.1(4)
O6 C44 H44A 109.5
O6 C44 H44B 109.5
O6 C44 H44C 109.5
H44A C44 H44B 109.5
H44A C44 H44C 109.5
H44B C44 H44C 109.5
N6 C45 C42 114.9(3)
N6 C45 C46 120.8(4)
C46 C45 C42 124.3(4)
C45 C46 H46 120.3
C47 C46 C45 119.4(4)
C47 C46 H46 120.3
C46 C47 C48 119.8(4)
C46 C47 C50 122.5(4)
C48 C47 C50 117.7(4)
C47 C48 H48 120.7
C49 C48 C47 118.6(4)
C49 C48 H48 120.7
N6 C49 C48 122.7(4)
N6 C49 H49 118.6
C48 C49 H49 118.6
O7 C50 O8 124.8(4)
O7 C50 C47 123.8(4)
O8 C50 C47 111.5(4)
O8 C51 H51A 109.5
O8 C51 H51B 109.5
O8 C51 H51C 109.5
H51A C51 H51B 109.5
H51A C51 H51C 109.5
H51B C51 H51C 109.5
F1 P1 F3 89.2(3)
F1 P1 F5 88.2(3)
F2 P1 F1 93.7(3)
F2 P1 F3 88.5(3)
F2 P1 F4 90.0(3)
F2 P1 F5 175.2(4)
F2 P1 F6 96.4(4)
F3 P1 F5 87.1(3)
F4 P1 F1 175.6(4)
F4 P1 F3 88.7(3)
F4 P1 F5 87.9(3)
F6 P1 F1 90.3(3)
F6 P1 F3 175.2(4)
F6 P1 F4 91.6(3)
F6 P1 F5 88.1(3)

loop_
_geom_bond_atom_site_label_1
_geom_bond_atom_site_label_2
_geom_bond_distance
Os1 N1 2.096(3)
Os1 N2 2.090(3)
Os1 N4 2.048(3)
Os1 N5 2.010(3)
Os1 N6 2.055(3)
Os1 C11 1.990(4)
O1 C20 1.375(6)
O1 C23 1.416(8)
O2 C27 1.375(5)
O2 C30 1.416(7)
O3 C35 1.194(6)
O4 C35 1.331(6)
O4 C36 1.444(6)
O5 C43 1.209(6)
O6 C43 1.333(6)
O6 C44 1.452(6)
O7 C50 1.206(6)
O8 C50 1.327(5)
O8 C51 1.449(5)
N1 C1 1.352(5)
N1 C5 1.380(5)
N2 C12 1.387(5)
N2 C16 1.360(5)
N3 C8 1.441(5)
N3 C17 1.431(5)
N3 C24 1.418(5)
N4 C31 1.367(5)
N4 C37 1.388(5)
N5 C38 1.365(5)
N5 C42 1.362(5)
N6 C45 1.380(5)
N6 C49 1.350(5)
C1 H1 0.9300
C1 C2 1.382(6)
C2 H2 0.9300
C2 C3 1.384(6)
C3 H3 0.9300
C3 C4 1.386(6)
C4 H4 0.9300
C4 C5 1.391(6)
C5 C6 1.460(6)
C6 C7 1.392(5)
C6 C11 1.408(5)
C7 H7 0.9300
C7 C8 1.405(6)
C8 C9 1.395(6)
C9 H9 0.9300
C9 C10 1.398(5)
C10 C11 1.401(5)
C10 C12 1.459(5)
C12 C13 1.385(6)
C13 H13 0.9300
C13 C14 1.383(6)
C14 H14 0.9300
C14 C15 1.379(6)
C15 H15 0.9300
C15 C16 1.376(6)
C16 H16 0.9300
C17 C18 1.384(6)
C17 C22 1.393(6)
C18 H18 0.9300
C18 C19 1.401(7)
C19 H19 0.9300
C19 C20 1.381(7)
C20 C21 1.387(7)
C21 H21 0.9300
C21 C22 1.378(6)
C22 H22 0.9300
C23 H23A 0.9600
C23 H23B 0.9600
C23 H23C 0.9600
C24 C25 1.395(5)
C24 C29 1.395(6)
C25 H25 0.9300
C25 C26 1.386(6)
C26 H26 0.9300
C26 C27 1.389(6)
C27 C28 1.385(6)
C28 H28 0.9300
C28 C29 1.388(6)
C29 H29 0.9300
C30 H30A 0.9600
C30 H30B 0.9600
C30 H30C 0.9600
C31 H31 0.9300
C31 C32 1.368(6)
C32 H32 0.9300
C32 C33 1.398(6)
C33 C34 1.388(6)
C33 C35 1.487(6)
C34 H34 0.9300
C34 C37 1.380(6)
C36 H36A 0.9600
C36 H36B 0.9600
C36 H36C 0.9600
C37 C38 1.465(6)
C38 C39 1.385(5)
C39 H39 0.9300
C39 C40 1.395(6)
C40 C41 1.384(6)
C40 C43 1.490(6)
C41 H41 0.9300
C41 C42 1.389(5)
C42 C45 1.462(6)
C44 H44A 0.9600
C44 H44B 0.9600
C44 H44C 0.9600
C45 C46 1.391(5)
C46 H46 0.9300
C46 C47 1.379(6)
C47 C48 1.393(6)
C47 C50 1.500(6)
C48 H48 0.9300
C48 C49 1.378(6)
C49 H49 0.9300
C51 H51A 0.9600
C51 H51B 0.9600
C51 H51C 0.9600
P1 F1 1.573(4)
P1 F2 1.541(5)
P1 F3 1.610(6)
P1 F4 1.571(5)
P1 F5 1.628(6)
P1 F6 1.551(5)

loop_
_geom_torsion_atom_site_label_1
_geom_torsion_atom_site_label_2
_geom_torsion_atom_site_label_3
_geom_torsion_atom_site_label_4
_geom_torsion
Os1 N1 C1 C2 178.2(4)
Os1 N1 C5 C4 -179.4(3)
Os1 N1 C5 C6 0.5(4)
Os1 N2 C12 C10 1.7(4)
Os1 N2 C12 C13 -179.3(3)
Os1 N2 C16 C15 179.5(3)
Os1 N4 C31 C32 171.7(3)
Os1 N4 C37 C34 -172.0(3)
Os1 N4 C37 C38 4.0(4)
Os1 N5 C38 C37 6.7(5)
Os1 N5 C38 C39 -173.8(3)
Os1 N5 C42 C41 173.0(3)
Os1 N5 C42 C45 -8.0(4)
Os1 N6 C45 C42 1.3(4)
Os1 N6 C45 C46 179.9(3)
Os1 N6 C49 C48 -179.1(3)
O1 C20 C21 C22 -179.8(4)
O2 C27 C28 C29 178.5(5)
N1 C1 C2 C3 1.0(7)
N1 C5 C6 C7 -175.0(4)
N1 C5 C6 C11 1.7(5)
N2 C12 C13 C14 0.5(7)
N3 C8 C9 C10 174.0(4)
N3 C17 C18 C19 179.1(4)
N3 C17 C22 C21 -179.9(4)
N3 C24 C25 C26 179.1(4)
N3 C24 C29 C28 -179.4(4)
N4 C31 C32 C33 -0.7(7)
N4 C37 C38 N5 -6.7(5)
N4 C37 C38 C39 173.7(4)
N5 C38 C39 C40 0.2(6)
N5 C42 C45 N6 4.1(5)
N5 C42 C45 C46 -174.3(4)
N6 C45 C46 C47 -0.1(6)
C1 N1 C5 C4 -0.9(6)
C1 N1 C5 C6 179.0(4)
C1 C2 C3 C4 -0.9(7)
C2 C3 C4 C5 -0.2(7)
C3 C4 C5 N1 1.1(7)
C3 C4 C5 C6 -178.8(4)
C4 C5 C6 C7 4.9(7)
C4 C5 C6 C11 -178.4(4)
C5 N1 C1 C2 -0.1(6)
C5 C6 C7 C8 178.1(4)
C5 C6 C11 Os1 -3.3(5)
C5 C6 C11 C10 -178.9(3)
C6 C7 C8 N3 -175.8(4)
C6 C7 C8 C9 0.4(6)
C7 C6 C11 Os1 173.6(3)
C7 C6 C11 C10 -1.9(6)
C7 C8 C9 C10 -2.3(6)
C8 N3 C17 C18 -52.1(5)
C8 N3 C17 C22 126.7(4)
C8 N3 C24 C25 154.7(4)
C8 N3 C24 C29 -26.4(6)
C8 C9 C10 C11 2.0(6)
C8 C9 C10 C12 -175.5(4)
C9 C10 C11 Os1 -175.5(3)
C9 C10 C11 C6 0.1(6)
C9 C10 C12 N2 175.1(4)
C9 C10 C12 C13 -3.7(7)
C10 C12 C13 C14 179.2(4)
C11 C6 C7 C8 1.7(6)
C11 C10 C12 N2 -2.6(5)
C11 C10 C12 C13 178.6(4)
C12 N2 C16 C15 0.5(6)
C12 C10 C11 Os1 2.4(5)
C12 C10 C11 C6 177.9(3)
C12 C13 C14 C15 -0.9(7)
C13 C14 C15 C16 1.1(8)
C14 C15 C16 N2 -0.9(7)
C16 N2 C12 C10 -179.2(4)
C16 N2 C12 C13 -0.3(6)
C17 N3 C8 C7 107.3(4)
C17 N3 C8 C9 -69.0(5)
C17 N3 C24 C25 -0.9(6)
C17 N3 C24 C29 178.0(4)
C17 C18 C19 C20 0.5(7)
C18 C17 C22 C21 -1.0(6)
C18 C19 C20 O1 179.0(5)
C18 C19 C20 C21 -0.5(8)
C19 C20 C21 C22 -0.2(7)
C20 C21 C22 C17 1.0(7)
C22 C17 C18 C19 0.3(6)
C23 O1 C20 C19 -8.4(8)
C23 O1 C20 C21 171.1(6)
C24 N3 C8 C7 -49.2(5)
C24 N3 C8 C9 134.5(4)
C24 N3 C17 C18 104.5(4)
C24 N3 C17 C22 -76.7(5)
C24 C25 C26 C27 0.1(7)
C25 C24 C29 C28 -0.6(6)
C25 C26 C27 O2 -179.0(4)
C25 C26 C27 C28 -0.1(7)
C26 C27 C28 C29 -0.2(7)
C27 C28 C29 C24 0.6(7)
C29 C24 C25 C26 0.2(6)
C30 O2 C27 C26 173.3(5)
C30 O2 C27 C28 -5.5(8)
C31 N4 C37 C34 2.2(6)
C31 N4 C37 C38 178.2(4)
C31 C32 C33 C34 2.8(7)
C31 C32 C33 C35 -175.6(4)
C32 C33 C34 C37 -2.4(7)
C32 C33 C35 O3 167.9(5)
C32 C33 C35 O4 -10.7(7)
C33 C34 C37 N4 0.0(7)
C33 C34 C37 C38 -175.7(4)
C34 C33 C35 O3 -10.4(7)
C34 C33 C35 O4 170.9(4)
C34 C37 C38 N5 169.2(4)
C34 C37 C38 C39 -10.3(7)
C35 C33 C34 C37 176.0(4)
C36 O4 C35 O3 -0.7(8)
C36 O4 C35 C33 177.9(4)
C37 N4 C31 C32 -1.8(6)
C37 C38 C39 C40 179.7(4)
C38 N5 C42 C41 -1.4(6)
C38 N5 C42 C45 177.6(4)
C38 C39 C40 C41 -0.2(7)
C38 C39 C40 C43 -179.6(4)
C39 C40 C41 C42 -0.6(7)
C39 C40 C43 O5 3.6(8)
C39 C40 C43 O6 -176.9(4)
C40 C41 C42 N5 1.4(6)
C40 C41 C42 C45 -177.4(4)
C41 C40 C43 O5 -175.8(5)
C41 C40 C43 O6 3.7(7)
C41 C42 C45 N6 -177.0(4)
C41 C42 C45 C46 4.5(7)
C42 N5 C38 C37 -179.0(4)
C42 N5 C38 C39 0.6(6)
C42 C45 C46 C47 178.2(4)
C43 C40 C41 C42 178.8(4)
C44 O6 C43 O5 -0.5(8)
C44 O6 C43 C40 -180.0(5)
C45 N6 C49 C48 0.4(6)
C45 C46 C47 C48 -0.6(6)
C45 C46 C47 C50 179.2(4)
C46 C47 C48 C49 1.2(6)
C46 C47 C50 O7 174.0(5)
C46 C47 C50 O8 -5.6(6)
C47 C48 C49 N6 -1.2(7)
C48 C47 C50 O7 -6.1(7)
C48 C47 C50 O8 174.2(4)
C49 N6 C45 C42 -178.3(4)
C49 N6 C45 C46 0.2(6)
C50 C47 C48 C49 -178.6(4)
C51 O8 C50 O7 1.0(7)
C51 O8 C50 C47 -179.3(4)
